data_4119229
loop_
_publ_author_name
'Xiu-Fen Cheng'
'Yan Li'
'Yi-Ming Su'
'Feng Yin'
'Jian-Yong Wang'
'Jie Sheng'
'Harit U. Vora'
'Xi-Sheng Wang'
'Jin-Quan Yu'

_publ_section_title
;
 Pd(II)-Catalyzed Enantioselective C-H Activation/C-O Bond Formation:
 Synthesis of Chiral Benzofuranones
;
_journal_name_full 'Journal of the American Chemical Society'
_journal_page_first 1236
_journal_page_last 1239
_journal_paper_doi 10.1021/ja311259x
_journal_volume 135
_journal_year 2013
_chemical_absolute_configuration ad
_chemical_formula_sum 'C17 H16 O2'
_chemical_formula_weight 252.30
_chemical_name_systematic
;
 ?
;
_space_group_IT_number 4
_symmetry_cell_setting monoclinic
_symmetry_space_group_name_Hall 'P 2yb'
_symmetry_space_group_name_H-M 'P 1 21 1'
_atom_sites_solution_hydrogens geom
_atom_sites_solution_primary direct
_atom_sites_solution_secondary difmap
_audit_creation_method SHELXL-97
_cell_angle_alpha 90.00
_cell_angle_beta 94.063(2)
_cell_angle_gamma 90.00
_cell_formula_units_Z 2
_cell_length_a 5.91330(10)
_cell_length_b 11.6063(3)
_cell_length_c 9.9179(2)
_cell_measurement_reflns_used 4783
_cell_measurement_temperature 290(2)
_cell_measurement_theta_max 71.7258
_cell_measurement_theta_min 3.8054
_cell_volume 678.97(3)
_computing_cell_refinement 'CrysAlisPro (Oxford Diffraction Ltd.)'
_computing_data_collection 'CrysAlisPro (Oxford Diffraction Ltd.)'
_computing_data_reduction 'CrysAlisPro (Oxford Diffraction Ltd.)'
_computing_molecular_graphics 'Ortep-3 (L. J. Farrugia, 2001)'
_computing_publication_material SHELXL-97
_computing_structure_refinement 'SHELXL-97 (Sheldrick, 1997)'
_computing_structure_solution 'SHELXS-97 (Sheldrick, 1997)'
_diffrn_ambient_temperature 290(2)
_diffrn_detector_area_resol_mean 15.9149
_diffrn_measured_fraction_theta_full 0.976
_diffrn_measured_fraction_theta_max 0.976
_diffrn_measurement_device_type 'Gemini S Ultra, Oxford Diffraction'
_diffrn_measurement_method '\w scans'
_diffrn_radiation_monochromator mirror
_diffrn_radiation_source 'Enhance Ultra (Cu) x-ray Source'
_diffrn_radiation_type CuK\a
_diffrn_radiation_wavelength 1.54184
_diffrn_reflns_av_R_equivalents 0.0146
_diffrn_reflns_av_sigmaI/netI 0.0158
_diffrn_reflns_limit_h_max 7
_diffrn_reflns_limit_h_min -7
_diffrn_reflns_limit_k_max 14
_diffrn_reflns_limit_k_min -12
_diffrn_reflns_limit_l_max 12
_diffrn_reflns_limit_l_min -12
_diffrn_reflns_number 5534
_diffrn_reflns_theta_full 71.87
_diffrn_reflns_theta_max 71.87
_diffrn_reflns_theta_min 8.43
_exptl_absorpt_coefficient_mu 0.632
_exptl_absorpt_correction_T_max 0.8090
_exptl_absorpt_correction_T_min 0.7771
_exptl_absorpt_correction_type multi-scan
_exptl_absorpt_process_details
;
CrysAlisPro, Oxford Diffraction Ltd.,
Version 1.171.34.40 (release 27-08-2010 CrysAlis171 .NET)
(compiled Aug 27 2010,11:50:40)
empirical absorption correction using spherical harmonics,
 implemented in SCALE3 ABSPACK scaling algorithm.
;
_exptl_crystal_density_diffrn 1.234
_exptl_crystal_F_000 268
_exptl_crystal_size_max 0.42
_exptl_crystal_size_mid 0.39
_exptl_crystal_size_min 0.35
_refine_diff_density_max 0.088
_refine_diff_density_min -0.104
_refine_diff_density_rms 0.023
_refine_ls_abs_structure_details 'Flack H D (1983), Acta Cryst. A39, 876-881'
_refine_ls_abs_structure_Flack -0.04(19)
_refine_ls_extinction_method none
_refine_ls_goodness_of_fit_ref 1.007
_refine_ls_hydrogen_treatment constr
_refine_ls_matrix_type full
_refine_ls_number_parameters 175
_refine_ls_number_reflns 2451
_refine_ls_number_restraints 1
_refine_ls_restrained_S_all 1.007
_refine_ls_R_factor_all 0.0313
_refine_ls_R_factor_gt 0.0307
_refine_ls_shift/su_max 0.001
_refine_ls_shift/su_mean 0.000
_refine_ls_structure_factor_coef Fsqd
_refine_ls_weighting_details 'calc w=1/[\s^2^(Fo^2^)+(0.0841P)^2^+0.0000P] where P=(Fo^2^+2Fc^2^)/3'
_refine_ls_weighting_scheme calc
_refine_ls_wR_factor_gt 0.0983
_refine_ls_wR_factor_ref 0.0997
_reflns_number_gt 2393
_reflns_number_total 2451
_reflns_threshold_expression >2sigma(I)
_cod_data_source_file ja311259x_si_002.cif
_cod_data_source_block ly121106
_cod_original_sg_symbol_H-M 'P 21'
_cod_database_code 4119229

loop_
_symmetry_equiv_pos_as_xyz
'x, y, z'
'-x, y+1/2, -z'

loop_
_atom_site_label
_atom_site_type_symbol
_atom_site_fract_x
_atom_site_fract_y
_atom_site_fract_z
_atom_site_U_iso_or_equiv
_atom_site_adp_type
_atom_site_occupancy
_atom_site_symmetry_multiplicity
_atom_site_calc_flag
_atom_site_refinement_flags
O1 O 0.41236(16) 0.26814(11) 0.87372(10) 0.0638(3) Uani 1 1 d .
O2 O 0.58638(18) 0.11240(11) 0.80075(11) 0.0697(3) Uani 1 1 d .
C4 C 0.37630(19) 0.21435(11) 0.53142(12) 0.0509(3) Uani 1 1 d .
C6 C 0.4465(3) 0.32872(14) 0.33560(15) 0.0649(3) Uani 1 1 d .
H6 H 0.4143 0.3942 0.2837 0.078 Uiso 1 1 calc R
C7 C 0.25880(19) 0.19261(11) 0.66183(13) 0.0511(3) Uani 1 1 d .
C3 C 0.5315(2) 0.13360(12) 0.48813(14) 0.0576(3) Uani 1 1 d .
H3 H 0.5593 0.0664 0.5376 0.069 Uiso 1 1 calc R
C9 C 0.2178(2) 0.33067(13) 0.83177(13) 0.0567(3) Uani 1 1 d .
C14 C 0.1299(3) 0.41771(14) 0.90662(15) 0.0667(4) Uani 1 1 d .
H14 H 0.2019 0.4415 0.9883 0.080 Uiso 1 1 calc R
C10 C 0.1214(2) 0.29199(11) 0.70965(13) 0.0535(3) Uani 1 1 d .
C16 C 0.1214(2) 0.07953(13) 0.65141(17) 0.0634(3) Uani 1 1 d .
H16A H 0.0123 0.0835 0.5751 0.095 Uiso 1 1 calc R
H16C H 0.0443 0.0688 0.7325 0.095 Uiso 1 1 calc R
H16B H 0.2222 0.0160 0.6402 0.095 Uiso 1 1 calc R
C12 C -0.1718(2) 0.43089(15) 0.73190(16) 0.0667(4) Uani 1 1 d .
H12 H -0.3055 0.4656 0.6976 0.080 Uiso 1 1 calc R
C1 C 0.6056(2) 0.25047(14) 0.29446(13) 0.0621(3) Uani 1 1 d .
C8 C 0.4398(2) 0.18255(13) 0.78120(13) 0.0548(3) Uani 1 1 d .
C13 C -0.0713(3) 0.46861(15) 0.85502(16) 0.0682(4) Uani 1 1 d .
C11 C -0.0787(2) 0.34285(13) 0.65833(15) 0.0622(3) Uani 1 1 d .
H11 H -0.1492 0.3186 0.5764 0.075 Uiso 1 1 calc R
C5 C 0.3343(2) 0.31149(12) 0.45234(14) 0.0590(3) Uani 1 1 d .
H5 H 0.2298 0.3658 0.4777 0.071 Uiso 1 1 calc R
C17 C -0.1820(4) 0.56235(18) 0.9335(2) 0.0920(6) Uani 1 1 d .
H17A H -0.2307 0.6236 0.8731 0.138 Uiso 1 1 calc R
H17C H -0.0749 0.5917 1.0022 0.138 Uiso 1 1 calc R
H17B H -0.3106 0.5312 0.9748 0.138 Uiso 1 1 calc R
C15 C 0.7346(3) 0.2724(2) 0.17072(18) 0.0845(5) Uani 1 1 d .
H15C H 0.8861 0.2967 0.1982 0.127 Uiso 1 1 calc R
H15B H 0.6596 0.3317 0.1168 0.127 Uiso 1 1 calc R
H15A H 0.7400 0.2029 0.1186 0.127 Uiso 1 1 calc R
C2 C 0.6440(2) 0.15267(14) 0.37247(15) 0.0633(3) Uani 1 1 d .
H2 H 0.7481 0.0983 0.3465 0.076 Uiso 1 1 calc R

loop_
_atom_site_aniso_label
_atom_site_aniso_U_11
_atom_site_aniso_U_22
_atom_site_aniso_U_33
_atom_site_aniso_U_23
_atom_site_aniso_U_13
_atom_site_aniso_U_12
O1 0.0593(5) 0.0741(6) 0.0573(5) -0.0008(4) -0.0015(4) 0.0085(5)
O2 0.0612(5) 0.0757(7) 0.0713(6) 0.0076(5) -0.0013(4) 0.0161(5)
C4 0.0474(5) 0.0509(7) 0.0541(6) -0.0031(5) 0.0011(4) -0.0026(5)
C6 0.0730(8) 0.0582(8) 0.0633(7) 0.0079(6) 0.0041(6) -0.0040(6)
C7 0.0457(5) 0.0504(7) 0.0571(6) 0.0022(5) 0.0017(4) 0.0015(5)
C3 0.0601(7) 0.0532(7) 0.0595(6) -0.0010(5) 0.0036(5) 0.0051(5)
C9 0.0517(6) 0.0632(8) 0.0557(6) 0.0036(5) 0.0073(5) 0.0024(5)
C14 0.0749(8) 0.0694(9) 0.0568(7) -0.0047(6) 0.0123(6) 0.0047(7)
C10 0.0492(6) 0.0546(7) 0.0570(6) 0.0016(5) 0.0060(5) 0.0021(5)
C16 0.0547(7) 0.0562(8) 0.0794(9) 0.0037(6) 0.0065(6) -0.0056(6)
C12 0.0578(7) 0.0671(9) 0.0760(9) 0.0046(7) 0.0120(6) 0.0134(6)
C1 0.0646(7) 0.0698(9) 0.0517(6) -0.0075(6) 0.0021(5) -0.0103(6)
C8 0.0479(5) 0.0608(8) 0.0560(6) 0.0066(5) 0.0047(5) 0.0007(5)
C13 0.0728(8) 0.0641(9) 0.0705(9) 0.0037(6) 0.0254(7) 0.0087(7)
C11 0.0517(6) 0.0660(9) 0.0682(8) 0.0000(6) 0.0002(5) 0.0068(6)
C5 0.0627(7) 0.0511(7) 0.0632(7) 0.0021(5) 0.0042(5) 0.0037(6)
C17 0.1058(14) 0.0838(13) 0.0908(12) -0.0054(10) 0.0376(10) 0.0233(11)
C15 0.0921(11) 0.1015(14) 0.0615(8) -0.0009(9) 0.0181(7) -0.0084(11)
C2 0.0609(7) 0.0672(9) 0.0619(7) -0.0096(6) 0.0057(5) 0.0052(6)

loop_
_atom_type_symbol
_atom_type_description
_atom_type_scat_dispersion_real
_atom_type_scat_dispersion_imag
_atom_type_scat_source
C C 0.0181 0.0091 'International Tables Vol C Tables 4.2.6.8 and 6.1.1.4'
H H 0.0000 0.0000 'International Tables Vol C Tables 4.2.6.8 and 6.1.1.4'
O O 0.0492 0.0322 'International Tables Vol C Tables 4.2.6.8 and 6.1.1.4'

loop_
_geom_angle_atom_site_label_1
_geom_angle_atom_site_label_2
_geom_angle_atom_site_label_3
_geom_angle
C8 O1 C9 108.13(10)
C5 C4 C3 117.78(11)
C5 C4 C7 122.55(11)
C3 C4 C7 119.67(11)
C5 C6 C1 121.60(14)
C5 C6 H6 119.2
C1 C6 H6 119.2
C10 C7 C4 115.26(11)
C10 C7 C16 112.27(10)
C4 C7 C16 110.59(11)
C10 C7 C8 100.17(10)
C4 C7 C8 109.20(9)
C16 C7 C8 108.68(11)
C2 C3 C4 120.74(13)
C2 C3 H3 119.6
C4 C3 H3 119.6
C10 C9 C14 124.37(13)
C10 C9 O1 111.92(12)
C14 C9 O1 123.68(13)
C9 C14 C13 117.29(14)
C9 C14 H14 121.4
C13 C14 H14 121.4
C9 C10 C11 118.27(12)
C9 C10 C7 109.11(11)
C11 C10 C7 132.50(12)
C7 C16 H16A 109.5
C7 C16 H16C 109.5
H16A C16 H16C 109.5
C7 C16 H16B 109.5
H16A C16 H16B 109.5
H16C C16 H16B 109.5
C13 C12 C11 122.11(14)
C13 C12 H12 118.9
C11 C12 H12 118.9
C2 C1 C6 117.37(12)
C2 C1 C15 121.35(15)
C6 C1 C15 121.27(15)
O2 C8 O1 120.29(12)
O2 C8 C7 129.17(13)
O1 C8 C7 110.52(11)
C12 C13 C14 119.33(14)
C12 C13 C17 120.31(17)
C14 C13 C17 120.35(17)
C10 C11 C12 118.63(14)
C10 C11 H11 120.7
C12 C11 H11 120.7
C4 C5 C6 120.79(13)
C4 C5 H5 119.6
C6 C5 H5 119.6
C13 C17 H17A 109.5
C13 C17 H17C 109.5
H17A C17 H17C 109.5
C13 C17 H17B 109.5
H17A C17 H17B 109.5
H17C C17 H17B 109.5
C1 C15 H15C 109.5
C1 C15 H15B 109.5
H15C C15 H15B 109.5
C1 C15 H15A 109.5
H15C C15 H15A 109.5
H15B C15 H15A 109.5
C1 C2 C3 121.68(14)
C1 C2 H2 119.2
C3 C2 H2 119.2

loop_
_geom_bond_atom_site_label_1
_geom_bond_atom_site_label_2
_geom_bond_distance
O1 C8 1.3697(18)
O1 C9 1.3982(17)
O2 C8 1.1950(17)
C4 C5 1.3857(19)
C4 C3 1.4003(18)
C4 C7 1.5319(17)
C6 C5 1.3890(19)
C6 C1 1.390(2)
C6 H6 0.9300
C7 C10 1.5068(17)
C7 C16 1.5430(19)
C7 C8 1.5431(18)
C3 C2 1.384(2)
C3 H3 0.9300
C9 C10 1.377(2)
C9 C14 1.377(2)
C14 C13 1.393(2)
C14 H14 0.9300
C10 C11 1.3862(18)
C16 H16A 0.9600
C16 H16C 0.9600
C16 H16B 0.9600
C12 C13 1.390(2)
C12 C11 1.392(2)
C12 H12 0.9300
C1 C2 1.383(2)
C1 C15 1.512(2)
C13 C17 1.513(2)
C11 H11 0.9300
C5 H5 0.9300
C17 H17A 0.9600
C17 H17C 0.9600
C17 H17B 0.9600
C15 H15C 0.9600
C15 H15B 0.9600
C15 H15A 0.9600
C2 H2 0.9300

loop_
_geom_torsion_atom_site_label_1
_geom_torsion_atom_site_label_2
_geom_torsion_atom_site_label_3
_geom_torsion_atom_site_label_4
_geom_torsion
C5 C4 C7 C10 -8.85(17)
C3 C4 C7 C10 171.62(11)
C5 C4 C7 C16 119.82(13)
C3 C4 C7 C16 -59.70(15)
C5 C4 C7 C8 -120.63(13)
C3 C4 C7 C8 59.85(15)
C5 C4 C3 C2 2.07(19)
C7 C4 C3 C2 -178.39(13)
C8 O1 C9 C10 -2.99(15)
C8 O1 C9 C14 174.85(14)
C10 C9 C14 C13 0.7(2)
O1 C9 C14 C13 -176.91(13)
C14 C9 C10 C11 -0.6(2)
O1 C9 C10 C11 177.25(12)
C14 C9 C10 C7 -177.24(13)
O1 C9 C10 C7 0.58(15)
C4 C7 C10 C9 -115.27(12)
C16 C7 C10 C9 116.89(13)
C8 C7 C10 C9 1.73(13)
C4 C7 C10 C11 68.70(18)
C16 C7 C10 C11 -59.14(19)
C8 C7 C10 C11 -174.30(14)
C5 C6 C1 C2 1.7(2)
C5 C6 C1 C15 -177.24(15)
C9 O1 C8 O2 -174.59(12)
C9 O1 C8 C7 4.12(14)
C10 C7 C8 O2 174.98(14)
C4 C7 C8 O2 -63.59(19)
C16 C7 C8 O2 57.13(18)
C10 C7 C8 O1 -3.58(13)
C4 C7 C8 O1 117.85(11)
C16 C7 C8 O1 -121.43(12)
C11 C12 C13 C14 0.5(2)
C11 C12 C13 C17 -178.29(16)
C9 C14 C13 C12 -0.6(2)
C9 C14 C13 C17 178.18(15)
C9 C10 C11 C12 0.4(2)
C7 C10 C11 C12 176.14(14)
C13 C12 C11 C10 -0.4(2)
C3 C4 C5 C6 -1.26(19)
C7 C4 C5 C6 179.21(13)
C1 C6 C5 C4 -0.6(2)
C6 C1 C2 C3 -0.9(2)
C15 C1 C2 C3 178.06(15)
C4 C3 C2 C1 -1.0(2)
